data_4112862
loop_
_publ_author_name
'Carsten Strohmann'
'Timo Seibel'
'Daniel Schildbach'

_publ_contact_author_address
;
Institut fuer Anorganische Chemie
Universitaet Wuerzburg
Am Hubland
97074 Wuerzburg
Germany
;
_publ_contact_author_email mail@carsten-strohmann.de
_publ_contact_author_fax '0049 931 888 4605'
_publ_contact_author_name 'Carsten Strohmann'
_publ_contact_author_phone '0049 931 888 4613'
_publ_section_title
;
 The Crystal Structures of a Chiral Aminoalkoxide Cluster and Its Adduct
 with Benzyllithium
;
_journal_name_full 'Journal of the American Chemical Society'
_journal_page_first 9876
_journal_page_last 9877
_journal_paper_doi 10.1021/ja048216e
_journal_volume 126
_journal_year 2004
_chemical_formula_moiety 'C43 H79 Li7 N6 O6'
_chemical_formula_sum 'C43 H79 Li7 N6 O6'
_chemical_formula_weight 824.7
_chemical_name_systematic
;
 ?
;
_space_group_IT_number 4
_symmetry_cell_setting monoclinic
_symmetry_space_group_name_Hall 'P 2yb'
_symmetry_space_group_name_H-M 'P 1 21 1'
_atom_sites_solution_hydrogens geom
_atom_sites_solution_primary direct
_atom_sites_solution_secondary difmap
_audit_creation_date 2004-03-18T16:57:24-00:00
_audit_creation_method 'WinGX routine CIF_UPDATE'
_cell_angle_alpha 90
_cell_angle_beta 100.20(3)
_cell_angle_gamma 90
_cell_formula_units_Z 2
_cell_length_a 11.341(2)
_cell_length_b 16.401(3)
_cell_length_c 13.311(3)
_cell_measurement_reflns_used 2500
_cell_measurement_temperature 173(2)
_cell_measurement_theta_max 27
_cell_measurement_theta_min 2.47
_cell_volume 2436.8(9)
_computing_cell_refinement 'Cell in IPDS (Stoe & Cie, 1999)'
_computing_data_collection 'Expose in IPDS (Stoe & Cie, 1999)'
_computing_data_reduction 'Integrate in IPDS (Stoe & Cie, 1999)'
_computing_molecular_graphics 'Schakal99 (Keller, 1999)'
_computing_publication_material 'SHELXL-97 (Sheldrick, 1997)'
_computing_structure_refinement 'SHELXL-97 (Sheldrick, 1997)'
_computing_structure_solution 'SHELXS-97 (Sheldrick, 1997)'
_diffrn_ambient_temperature 173(2)
_diffrn_measured_fraction_theta_full 0.998
_diffrn_measured_fraction_theta_max 0.998
_diffrn_measurement_device_type 'Stoe IPDS'
_diffrn_measurement_method 'phi scans'
_diffrn_radiation_monochromator graphite
_diffrn_radiation_type MoK\a
_diffrn_radiation_wavelength 0.71073
_diffrn_reflns_av_R_equivalents 0.0327
_diffrn_reflns_av_unetI/netI 0.0611
_diffrn_reflns_limit_h_max 14
_diffrn_reflns_limit_h_min -13
_diffrn_reflns_limit_k_max 20
_diffrn_reflns_limit_k_min -20
_diffrn_reflns_limit_l_max 16
_diffrn_reflns_limit_l_min -16
_diffrn_reflns_number 17177
_diffrn_reflns_theta_full 27
_diffrn_reflns_theta_max 27
_diffrn_reflns_theta_min 2.21
_diffrn_standards_decay_% none
_diffrn_standards_interval_count 0
_diffrn_standards_interval_time 0
_diffrn_standards_number 0
_exptl_absorpt_coefficient_mu 0.072
_exptl_absorpt_correction_T_max 0.9858
_exptl_absorpt_correction_T_min 0.9788
_exptl_absorpt_correction_type numerical
_exptl_absorpt_process_details 'FACEIT in IPDS (Stoe & Cie, 1999)'
_exptl_crystal_colour 'pale yellow'
_exptl_crystal_density_diffrn 1.124
_exptl_crystal_F_000 896
_exptl_crystal_size_max 0.3
_exptl_crystal_size_mid 0.2
_exptl_crystal_size_min 0.2
_refine_diff_density_max 0.154
_refine_diff_density_min -0.221
_refine_diff_density_rms 0.043
_refine_ls_abs_structure_details 'Flack H D (1983), Acta Cryst. A39, 876-881'
_refine_ls_abs_structure_Flack -0.8(7)
_refine_ls_extinction_method none
_refine_ls_goodness_of_fit_ref 1.04
_refine_ls_hydrogen_treatment mixed
_refine_ls_matrix_type full
_refine_ls_number_parameters 573
_refine_ls_number_reflns 10622
_refine_ls_number_restraints 1
_refine_ls_restrained_S_all 1.04
_refine_ls_R_factor_all 0.0777
_refine_ls_R_factor_gt 0.0445
_refine_ls_shift/su_max 0
_refine_ls_shift/su_mean 0
_refine_ls_structure_factor_coef Fsqd
_refine_ls_weighting_details 'calc w=1/[\s^2^(Fo^2^)+(0.0423P)^2^+0.0000P] where P=(Fo^2^+2Fc^2^)/3'
_refine_ls_weighting_scheme calc
_refine_ls_wR_factor_gt 0.0901
_refine_ls_wR_factor_ref 0.1013
_reflns_number_gt 7148
_reflns_number_total 10622
_reflns_threshold_expression >2sigma(I)
_cod_data_source_file ja048216esi20040525_113330.cif
_cod_data_source_block (S)-3
_cod_original_cell_volume 2436.6(9)
_cod_database_code 4112862

loop_
_symmetry_equiv_pos_as_xyz
'x, y, z'
'-x, y+1/2, -z'

loop_
_atom_site_label
_atom_site_type_symbol
_atom_site_fract_x
_atom_site_fract_y
_atom_site_fract_z
_atom_site_U_iso_or_equiv
_atom_site_adp_type
_atom_site_occupancy
_atom_site_symmetry_multiplicity
_atom_site_calc_flag
_atom_site_refinement_flags
C1 C 1.0250(2) 0.31961(19) 0.7857(2) 0.0566(7) Uani 1 1 d .
H1A H 1.0454 0.3756 0.808 0.085 Uiso 1 1 calc R
H1B H 1.0822 0.3 0.744 0.085 Uiso 1 1 calc R
H1C H 1.0283 0.2844 0.8456 0.085 Uiso 1 1 calc R
C2 C 0.8949(3) 0.37378(17) 0.6362(2) 0.0558(7) Uani 1 1 d .
H2A H 0.9269 0.3473 0.5797 0.067 Uiso 1 1 calc R
H2B H 0.9405 0.4245 0.6556 0.067 Uiso 1 1 calc R
C3 C 0.7623(3) 0.39224(16) 0.6041(2) 0.0555(7) Uani 1 1 d .
H3A H 0.728 0.3616 0.5417 0.067 Uiso 1 1 calc R
H3B H 0.749 0.4512 0.591 0.067 Uiso 1 1 calc R
C4 C 0.7055(2) 0.36464(16) 0.6953(2) 0.0502(6) Uani 1 1 d .
H4A H 0.6568 0.3148 0.678 0.06 Uiso 1 1 calc R
H4B H 0.6535 0.408 0.7153 0.06 Uiso 1 1 calc R
C5 C 0.8107(2) 0.34756(14) 0.78176(18) 0.0408(5) Uani 1 1 d .
H5 H 0.8384 0.4006 0.8148 0.049 Uiso 1 1 calc R
C6 C 0.7869(2) 0.28842(13) 0.86500(17) 0.0382(5) Uani 1 1 d .
H6A H 0.8555 0.2904 0.9224 0.046 Uiso 1 1 calc R
H6B H 0.7148 0.3068 0.8911 0.046 Uiso 1 1 calc R
C7 C 0.4450(3) 0.27605(17) 0.8078(2) 0.0555(7) Uani 1 1 d .
H7A H 0.4871 0.2483 0.869 0.083 Uiso 1 1 calc R
H7B H 0.362 0.2868 0.8155 0.083 Uiso 1 1 calc R
H7C H 0.4853 0.3277 0.799 0.083 Uiso 1 1 calc R
C8 C 0.3820(2) 0.26216(15) 0.6231(2) 0.0512(7) Uani 1 1 d .
H8A H 0.4332 0.3035 0.5976 0.061 Uiso 1 1 calc R
H8B H 0.3072 0.2887 0.6348 0.061 Uiso 1 1 calc R
C9 C 0.3545(3) 0.19229(17) 0.5477(2) 0.0590(7) Uani 1 1 d .
H9A H 0.2732 0.1981 0.5065 0.071 Uiso 1 1 calc R
H9B H 0.4135 0.1903 0.5011 0.071 Uiso 1 1 calc R
C10 C 0.3628(2) 0.11604(15) 0.61394(18) 0.0422(5) Uani 1 1 d .
H10A H 0.2882 0.0836 0.5976 0.051 Uiso 1 1 calc R
H10B H 0.4311 0.0816 0.6029 0.051 Uiso 1 1 calc R
C11 C 0.38116(19) 0.14662(13) 0.72476(17) 0.0347(5) Uani 1 1 d .
H11 H 0.3013 0.1586 0.7434 0.042 Uiso 1 1 calc R
C12 C 0.45082(18) 0.09079(15) 0.80466(16) 0.0356(5) Uani 1 1 d .
H12A H 0.4479 0.113 0.8733 0.043 Uiso 1 1 calc R
H12B H 0.4121 0.0365 0.7997 0.043 Uiso 1 1 calc R
C13 C 0.7610(3) 0.1700(2) 1.10192(19) 0.0567(7) Uani 1 1 d .
H13A H 0.7841 0.1589 1.1751 0.085 Uiso 1 1 calc R
H13B H 0.7168 0.2216 1.0921 0.085 Uiso 1 1 calc R
H13C H 0.833 0.1739 1.071 0.085 Uiso 1 1 calc R
C14 C 0.5731(2) 0.09753(18) 1.09608(19) 0.0510(6) Uani 1 1 d .
H14A H 0.5137 0.1384 1.0645 0.061 Uiso 1 1 calc R
H14B H 0.5894 0.106 1.1709 0.061 Uiso 1 1 calc R
C15 C 0.5275(3) 0.01069(18) 1.0698(2) 0.0589(7) Uani 1 1 d .
H15A H 0.5026 -0.0157 1.1296 0.071 Uiso 1 1 calc R
H15B H 0.4585 0.0113 1.0126 0.071 Uiso 1 1 calc R
C16 C 0.6334(3) -0.03367(18) 1.0395(2) 0.0579(7) Uani 1 1 d .
H16A H 0.647 -0.0864 1.0759 0.069 Uiso 1 1 calc R
H16B H 0.6191 -0.0442 0.9651 0.069 Uiso 1 1 calc R
C17 C 0.7402(2) 0.02239(17) 1.06969(18) 0.0498(6) Uani 1 1 d .
H17 H 0.7725 0.0151 1.1441 0.06 Uiso 1 1 calc R
C18 C 0.8418(2) 0.00934(17) 1.00955(17) 0.0460(6) Uani 1 1 d .
H18A H 0.9123 0.0416 1.0416 0.055 Uiso 1 1 calc R
H18B H 0.865 -0.0489 1.0134 0.055 Uiso 1 1 calc R
C19 C 0.6834(3) -0.18880(16) 0.8612(2) 0.0561(7) Uani 1 1 d .
H19A H 0.6717 -0.2462 0.8414 0.084 Uiso 1 1 calc R
H19B H 0.6642 -0.181 0.9295 0.084 Uiso 1 1 calc R
H19C H 0.767 -0.1735 0.8617 0.084 Uiso 1 1 calc R
C20 C 0.4769(2) -0.15626(16) 0.7858(2) 0.0496(6) Uani 1 1 d .
H20A H 0.4472 -0.128 0.8422 0.06 Uiso 1 1 calc R
H20B H 0.4652 -0.2157 0.7926 0.06 Uiso 1 1 calc R
C21 C 0.4115(2) -0.12571(18) 0.6824(2) 0.0509(7) Uani 1 1 d .
H21A H 0.3681 -0.0744 0.6904 0.061 Uiso 1 1 calc R
H21B H 0.3534 -0.1669 0.6495 0.061 Uiso 1 1 calc R
C22 C 0.5104(2) -0.11129(16) 0.61872(18) 0.0430(6) Uani 1 1 d .
H22A H 0.4889 -0.1366 0.5504 0.052 Uiso 1 1 calc R
H22B H 0.5242 -0.0523 0.6104 0.052 Uiso 1 1 calc R
C23 C 0.62099(19) -0.15203(13) 0.68062(17) 0.0360(5) Uani 1 1 d .
H23 H 0.6174 -0.212 0.6668 0.043 Uiso 1 1 calc R
C24 C 0.7405(2) -0.11894(13) 0.66150(19) 0.0358(5) Uani 1 1 d .
H24A H 0.8061 -0.1525 0.6996 0.043 Uiso 1 1 calc R
H24B H 0.7437 -0.1238 0.5879 0.043 Uiso 1 1 calc R
C25 C 0.9207(2) 0.1100(2) 0.4487(2) 0.0662(9) Uani 1 1 d .
H25A H 0.9128 0.13 0.3785 0.099 Uiso 1 1 calc R
H25B H 0.9867 0.0707 0.4623 0.099 Uiso 1 1 calc R
H25C H 0.9373 0.156 0.4962 0.099 Uiso 1 1 calc R
C26 C 0.7821(3) -0.00172(18) 0.3959(2) 0.0610(8) Uani 1 1 d .
H26A H 0.8287 -0.0496 0.4257 0.073 Uiso 1 1 calc R
H26B H 0.8014 0.0092 0.3275 0.073 Uiso 1 1 calc R
C27 C 0.6484(3) -0.01615(18) 0.3894(2) 0.0635(8) Uani 1 1 d .
H27A H 0.6105 -0.031 0.319 0.076 Uiso 1 1 calc R
H27B H 0.6339 -0.0605 0.4361 0.076 Uiso 1 1 calc R
C28 C 0.5989(2) 0.06379(16) 0.42069(19) 0.0482(6) Uani 1 1 d .
H28A H 0.5691 0.0576 0.4858 0.058 Uiso 1 1 calc R
H28B H 0.5323 0.083 0.3676 0.058 Uiso 1 1 calc R
C29 C 0.7033(2) 0.12332(14) 0.43282(16) 0.0365(5) Uani 1 1 d .
H29 H 0.7069 0.1488 0.3652 0.044 Uiso 1 1 calc R
C30 C 0.6994(2) 0.18995(14) 0.51124(16) 0.0395(5) Uani 1 1 d .
H30A H 0.7645 0.2295 0.5077 0.047 Uiso 1 1 calc R
H30B H 0.6222 0.2194 0.4942 0.047 Uiso 1 1 calc R
C31 C 1.1228(2) -0.03093(18) 0.91622(19) 0.0500(6) Uani 1 1 d .
H31A H 1.2099 -0.0352 0.9214 0.075 Uiso 1 1 calc R
H31B H 1.0961 -0.069 0.9643 0.075 Uiso 1 1 calc R
H31C H 1.1017 0.0249 0.9326 0.075 Uiso 1 1 calc R
C32 C 1.0930(2) -0.13441(16) 0.7836(2) 0.0545(7) Uani 1 1 d .
H32A H 1.0435 -0.1747 0.8128 0.065 Uiso 1 1 calc R
H32B H 1.1786 -0.1465 0.8091 0.065 Uiso 1 1 calc R
C33 C 1.0659(2) -0.13731(16) 0.6673(2) 0.0525(7) Uani 1 1 d .
H33A H 1.1301 -0.1664 0.6403 0.063 Uiso 1 1 calc R
H33B H 0.9887 -0.1652 0.6429 0.063 Uiso 1 1 calc R
C34 C 1.0597(2) -0.04763(16) 0.63395(19) 0.0463(6) Uani 1 1 d .
H34A H 1.112 -0.0376 0.5831 0.056 Uiso 1 1 calc R
H34B H 0.9766 -0.0321 0.6039 0.056 Uiso 1 1 calc R
C35 C 1.10350(19) -0.00007(14) 0.73196(18) 0.0377(5) Uani 1 1 d .
H35 H 1.1931 0.0003 0.7445 0.045 Uiso 1 1 calc R
C36 C 1.06017(18) 0.08787(14) 0.73448(17) 0.0345(5) Uani 1 1 d .
H36A H 1.1076 0.1157 0.7943 0.041 Uiso 1 1 calc R
H36B H 1.0754 0.1163 0.6724 0.041 Uiso 1 1 calc R
C37 C 1.0652(2) 0.17880(17) 1.0021(2) 0.0487(6) Uani 1 1 d .
H37A H 1.015(3) 0.229(2) 1.010(2) 0.074(10) Uiso 1 1 d .
H37B H 1.124(3) 0.1841(18) 0.947(2) 0.061(8) Uiso 1 1 d .
C38 C 1.1269(2) 0.14931(15) 1.09914(19) 0.0420(5) Uani 1 1 d .
C39 C 1.0874(2) 0.16486(18) 1.1929(2) 0.0514(6) Uani 1 1 d .
H39 H 1.0142 0.1935 1.191 0.062 Uiso 1 1 calc R
C40 C 1.1498(2) 0.14060(19) 1.2861(2) 0.0574(7) Uani 1 1 d .
H40 H 1.1202 0.1544 1.3463 0.069 Uiso 1 1 calc R
C41 C 1.2540(2) 0.09681(18) 1.2938(2) 0.0544(7) Uani 1 1 d .
H41 H 1.2971 0.0799 1.3582 0.065 Uiso 1 1 calc R
C42 C 1.2936(2) 0.07840(17) 1.2050(2) 0.0519(7) Uani 1 1 d .
H42 H 1.3654 0.0478 1.2085 0.062 Uiso 1 1 calc R
C43 C 1.2327(2) 0.10279(16) 1.1105(2) 0.0468(6) Uani 1 1 d .
H43 H 1.2633 0.0876 1.0512 0.056 Uiso 1 1 calc R
Li1 Li 0.8443(3) 0.1946(2) 0.7097(3) 0.0319(8) Uani 1 1 d .
Li2 Li 0.6237(3) 0.1714(2) 0.7196(3) 0.0326(8) Uani 1 1 d .
Li3 Li 0.6923(3) 0.1202(2) 0.8975(3) 0.0347(8) Uani 1 1 d .
Li4 Li 0.6661(3) -0.0122(2) 0.7962(3) 0.0312(8) Uani 1 1 d .
Li5 Li 0.7982(3) 0.0572(2) 0.6255(3) 0.0321(8) Uani 1 1 d .
Li6 Li 0.8879(3) -0.0076(2) 0.7964(3) 0.0338(8) Uani 1 1 d .
Li7 Li 0.9099(3) 0.1289(2) 0.8828(3) 0.0356(8) Uani 1 1 d .
N1 N 0.90364(18) 0.31789(12) 0.72507(15) 0.0409(5) Uani 1 1 d .
N2 N 0.44584(17) 0.22412(11) 0.71815(15) 0.0375(4) Uani 1 1 d .
N3 N 0.68497(18) 0.10405(13) 1.05359(14) 0.0419(5) Uani 1 1 d .
N4 N 0.60396(16) -0.13722(11) 0.78740(14) 0.0347(4) Uani 1 1 d .
N5 N 0.80859(17) 0.07016(13) 0.46266(13) 0.0399(5) Uani 1 1 d .
N6 N 1.06382(16) -0.05126(12) 0.81138(14) 0.0378(4) Uani 1 1 d .
O1 O 0.76944(13) 0.20644(8) 0.83102(11) 0.0304(3) Uani 1 1 d .
O2 O 0.57032(12) 0.08201(9) 0.79354(11) 0.0307(3) Uani 1 1 d .
O3 O 0.80992(13) 0.03238(9) 0.90481(10) 0.0322(3) Uani 1 1 d .
O4 O 0.75871(12) -0.03759(8) 0.69117(10) 0.0296(3) Uani 1 1 d .
O5 O 0.71183(12) 0.15945(9) 0.61189(10) 0.0302(3) Uani 1 1 d .
O6 O 0.93700(12) 0.09499(9) 0.73974(10) 0.0293(3) Uani 1 1 d .

loop_
_atom_site_aniso_label
_atom_site_aniso_U_11
_atom_site_aniso_U_22
_atom_site_aniso_U_33
_atom_site_aniso_U_23
_atom_site_aniso_U_13
_atom_site_aniso_U_12
C1 0.0473(16) 0.0593(17) 0.0588(17) 0.0033(14) -0.0031(13) -0.0163(13)
C2 0.0677(19) 0.0466(15) 0.0509(15) 0.0119(13) 0.0046(13) -0.0180(14)
C3 0.077(2) 0.0319(14) 0.0532(16) 0.0083(12) -0.0009(14) -0.0003(13)
C4 0.0516(15) 0.0345(13) 0.0608(16) 0.0048(12) 0.0001(12) -0.0016(11)
C5 0.0488(14) 0.0249(11) 0.0466(13) -0.0057(10) 0.0027(11) -0.0063(10)
C6 0.0475(14) 0.0280(12) 0.0380(12) -0.0074(10) 0.0049(10) -0.0041(10)
C7 0.0540(17) 0.0444(15) 0.0711(19) -0.0202(14) 0.0196(14) 0.0009(13)
C8 0.0443(15) 0.0383(14) 0.0685(18) 0.0161(13) 0.0028(13) 0.0083(11)
C9 0.0664(18) 0.0526(17) 0.0526(16) 0.0120(14) -0.0042(13) 0.0071(14)
C10 0.0373(12) 0.0435(14) 0.0435(13) -0.0007(11) 0.0010(10) -0.0026(10)
C11 0.0272(11) 0.0340(12) 0.0432(12) -0.0001(10) 0.0073(9) 0.0005(9)
C12 0.0309(11) 0.0390(12) 0.0379(12) 0.0048(10) 0.0091(9) 0.0015(10)
C13 0.0618(18) 0.072(2) 0.0366(13) -0.0137(14) 0.0099(12) -0.0196(15)
C14 0.0578(15) 0.0618(17) 0.0374(13) -0.0068(12) 0.0193(11) -0.0089(13)
C15 0.0719(19) 0.0567(17) 0.0532(16) 0.0053(13) 0.0249(14) -0.0133(15)
C16 0.084(2) 0.0481(15) 0.0496(15) 0.0088(13) 0.0329(15) -0.0071(14)
C17 0.0632(17) 0.0573(17) 0.0295(12) 0.0134(11) 0.0099(11) 0.0061(14)
C18 0.0512(15) 0.0549(16) 0.0307(12) 0.0133(11) 0.0044(10) 0.0124(12)
C19 0.0671(19) 0.0377(14) 0.0636(17) 0.0152(13) 0.0120(14) 0.0161(13)
C20 0.0437(14) 0.0452(14) 0.0647(17) -0.0030(13) 0.0227(13) -0.0117(11)
C21 0.0329(13) 0.0567(16) 0.0637(17) -0.0193(14) 0.0105(12) -0.0085(11)
C22 0.0311(12) 0.0505(15) 0.0457(14) -0.0091(11) 0.0022(10) -0.0072(10)
C23 0.0343(12) 0.0272(11) 0.0489(13) -0.0082(10) 0.0140(10) -0.0048(9)
C24 0.0337(12) 0.0267(11) 0.0490(13) -0.0062(10) 0.0128(10) -0.0018(9)
C25 0.0466(16) 0.099(3) 0.0568(16) 0.0252(17) 0.0206(13) -0.0028(16)
C26 0.090(2) 0.0601(18) 0.0339(13) -0.0102(13) 0.0143(14) 0.0228(16)
C27 0.084(2) 0.0505(17) 0.0523(16) -0.0142(14) 0.0025(15) -0.0087(15)
C28 0.0503(15) 0.0520(15) 0.0396(13) -0.0052(11) 0.0002(11) -0.0091(12)
C29 0.0421(13) 0.0414(13) 0.0249(10) 0.0028(9) 0.0023(9) -0.0004(10)
C30 0.0512(14) 0.0346(12) 0.0317(11) 0.0053(10) 0.0048(10) -0.0012(10)
C31 0.0422(14) 0.0532(15) 0.0490(15) 0.0034(12) -0.0074(11) 0.0054(12)
C32 0.0471(15) 0.0358(14) 0.080(2) -0.0033(13) 0.0107(13) 0.0111(12)
C33 0.0368(13) 0.0437(15) 0.0786(19) -0.0148(14) 0.0148(13) 0.0045(11)
C34 0.0376(13) 0.0501(16) 0.0541(15) -0.0090(12) 0.0157(11) 0.0018(11)
C35 0.0239(11) 0.0406(13) 0.0493(13) 0.0008(11) 0.0085(9) -0.0006(9)
C36 0.0235(10) 0.0375(12) 0.0425(12) -0.0008(10) 0.0058(9) -0.0020(9)
C37 0.0460(15) 0.0486(16) 0.0447(15) -0.0011(12) -0.0105(12) -0.0037(12)
C38 0.0374(13) 0.0374(13) 0.0470(14) -0.0036(10) -0.0040(10) -0.0064(10)
C39 0.0409(14) 0.0607(17) 0.0510(15) -0.0063(13) 0.0040(11) 0.0009(12)
C40 0.0436(15) 0.080(2) 0.0474(15) 0.0030(14) 0.0045(12) -0.0083(14)
C41 0.0507(15) 0.0583(17) 0.0509(15) 0.0125(14) 0.0000(12) -0.0039(14)
C42 0.0437(14) 0.0470(15) 0.0588(17) 0.0005(13) -0.0081(12) 0.0048(12)
C43 0.0371(13) 0.0491(15) 0.0512(14) -0.0079(12) -0.0009(11) 0.0014(11)
Li1 0.0331(19) 0.0293(18) 0.0322(18) 0.0001(15) 0.0029(14) -0.0035(15)
Li2 0.0319(19) 0.0299(19) 0.0350(18) 0.0017(15) 0.0034(15) 0.0039(14)
Li3 0.040(2) 0.0327(19) 0.0322(18) -0.0028(15) 0.0082(15) -0.0032(16)
Li4 0.0306(18) 0.0314(19) 0.0322(18) 0.0026(15) 0.0068(14) -0.0018(14)
Li5 0.037(2) 0.0309(19) 0.0287(18) -0.0006(15) 0.0073(15) -0.0011(15)
Li6 0.0298(19) 0.033(2) 0.0377(19) 0.0002(16) 0.0023(15) 0.0001(15)
Li7 0.0340(19) 0.036(2) 0.0347(19) -0.0012(16) 0.0001(15) -0.0003(15)
N1 0.0421(11) 0.0368(11) 0.0419(11) 0.0026(9) 0.0027(9) -0.0103(9)
N2 0.0343(10) 0.0283(10) 0.0498(12) -0.0008(8) 0.0071(9) 0.0027(8)
N3 0.0482(11) 0.0492(13) 0.0300(9) -0.0022(9) 0.0115(8) -0.0066(9)
N4 0.0344(10) 0.0277(10) 0.0443(11) 0.0025(8) 0.0130(8) 0.0000(8)
N5 0.0422(11) 0.0491(12) 0.0298(10) 0.0012(9) 0.0100(8) 0.0042(9)
N6 0.0336(10) 0.0339(10) 0.0448(11) 0.0012(9) 0.0037(8) 0.0050(8)
O1 0.0344(8) 0.0239(7) 0.0324(8) -0.0053(6) 0.0044(6) -0.0026(6)
O2 0.0249(7) 0.0308(8) 0.0372(8) 0.0010(6) 0.0079(6) -0.0007(6)
O3 0.0356(8) 0.0358(8) 0.0238(7) 0.0045(6) 0.0020(6) 0.0010(6)
O4 0.0292(7) 0.0241(7) 0.0360(8) -0.0038(6) 0.0073(6) -0.0041(6)
O5 0.0343(8) 0.0305(7) 0.0251(7) 0.0016(6) 0.0032(6) 0.0000(6)
O6 0.0212(7) 0.0316(8) 0.0351(8) -0.0002(6) 0.0048(6) -0.0020(6)

loop_
_atom_type_symbol
_atom_type_description
_atom_type_scat_dispersion_real
_atom_type_scat_dispersion_imag
_atom_type_scat_source
C C 0.0033 0.0016 'International Tables Vol C Tables 4.2.6.8 and 6.1.1.4'
H H 0 0 'International Tables Vol C Tables 4.2.6.8 and 6.1.1.4'
Li Li -0.0003 0.0001 'International Tables Vol C Tables 4.2.6.8 and 6.1.1.4'
N N 0.0061 0.0033 'International Tables Vol C Tables 4.2.6.8 and 6.1.1.4'
O O 0.0106 0.006 'International Tables Vol C Tables 4.2.6.8 and 6.1.1.4'

loop_
_geom_angle_atom_site_label_1
_geom_angle_atom_site_label_2
_geom_angle_atom_site_label_3
_geom_angle
N1 C2 C3 105.6(2)
C2 C3 C4 104.6(2)
C3 C4 C5 105.5(2)
N1 C5 C6 113.11(19)
N1 C5 C4 102.0(2)
C6 C5 C4 116.5(2)
N1 C5 Li1 50.59(12)
C6 C5 Li1 74.12(14)
C4 C5 Li1 92.45(16)
O1 C6 C5 113.66(18)
O1 C6 Li1 42.99(12)
C5 C6 Li1 73.43(14)
N2 C8 C9 105.04(19)
C10 C9 C8 104.6(2)
C11 C10 C9 105.8(2)
N2 C11 C12 111.03(18)
N2 C11 C10 102.00(18)
C12 C11 C10 116.21(19)
N2 C11 Li2 51.12(12)
C12 C11 Li2 73.25(13)
C10 C11 Li2 89.46(15)
O2 C12 C11 112.52(17)
O2 C12 Li2 40.07(11)
C11 C12 Li2 75.13(14)
N3 C14 C15 104.9(2)
C16 C15 C14 104.7(2)
C17 C16 C15 105.8(2)
N3 C17 C16 102.3(2)
N3 C17 C18 113.0(2)
C16 C17 C18 114.6(2)
N3 C17 Li3 48.66(12)
C16 C17 Li3 95.82(17)
C18 C17 Li3 72.78(15)
O3 C18 C17 112.94(19)
O3 C18 Li3 42.92(12)
C17 C18 Li3 75.00(15)
O3 C18 Li7 43.23(12)
C17 C18 Li7 122.29(18)
Li3 C18 Li7 54.15(12)
N4 C20 C21 105.1(2)
C20 C21 C22 105.2(2)
C23 C22 C21 104.2(2)
N4 C23 C24 111.80(18)
N4 C23 C22 102.16(17)
C24 C23 C22 115.1(2)
N4 C23 Li4 51.24(12)
C24 C23 Li4 73.39(14)
C22 C23 Li4 89.48(15)
O4 C24 C23 112.66(17)
O4 C24 Li4 41.66(11)
C23 C24 Li4 74.49(14)
N5 C26 C27 104.7(2)
C28 C27 C26 105.3(2)
C27 C28 C29 105.4(2)
N5 C29 C28 103.11(19)
N5 C29 C30 111.17(18)
C28 C29 C30 114.8(2)
O5 C30 C29 112.77(18)
O5 C30 Li5 40.55(11)
C29 C30 Li5 75.76(14)
N6 C32 C33 105.7(2)
C34 C33 C32 104.8(2)
C35 C34 C33 104.6(2)
N6 C35 C36 112.36(18)
N6 C35 C34 103.08(19)
C36 C35 C34 116.4(2)
N6 C35 Li6 49.36(12)
C36 C35 Li6 74.11(14)
C34 C35 Li6 94.11(15)
O6 C36 C35 113.79(17)
O6 C36 Li6 43.15(12)
C35 C36 Li6 73.52(14)
C38 C37 Li7 133.7(2)
C43 C38 C39 113.5(2)
C43 C38 C37 123.2(2)
C39 C38 C37 123.3(2)
C40 C39 C38 123.3(3)
C39 C40 C41 121.2(3)
C42 C41 C40 117.4(2)
C41 C42 C43 122.3(3)
C42 C43 C38 122.2(2)
O5 Li1 O6 102.70(17)
O5 Li1 O1 100.91(17)
O6 Li1 O1 102.17(17)
O5 Li1 N1 123.58(19)
O6 Li1 N1 128.88(19)
O1 Li1 N1 90.11(15)
O5 Li1 Li7 124.41(19)
O6 Li1 Li7 52.76(13)
O1 Li1 Li7 52.70(12)
N1 Li1 Li7 106.23(17)
O5 Li1 Li5 49.34(12)
O6 Li1 Li5 53.48(13)
O1 Li1 Li5 111.54(17)
N1 Li1 Li5 157.74(19)
Li7 Li1 Li5 91.63(16)
O5 Li1 Li2 47.63(12)
O6 Li1 Li2 111.25(17)
O1 Li1 Li2 53.31(12)
N1 Li1 Li2 115.56(18)
Li7 Li1 Li2 91.28(16)
Li5 Li1 Li2 76.28(15)
O5 Li1 C5 112.13(17)
O6 Li1 C5 143.27(17)
O1 Li1 C5 60.88(11)
N1 Li1 C5 32.53(9)
Li7 Li1 C5 96.19(15)
Li5 Li1 C5 160.26(18)
Li2 Li1 C5 85.42(14)
O5 Li1 C6 114.99(17)
O6 Li1 C6 120.48(16)
O1 Li1 C6 29.58(8)
N1 Li1 C6 60.55(11)
Li7 Li1 C6 67.93(13)
Li5 Li1 C6 140.77(17)
Li2 Li1 C6 71.34(13)
C5 Li1 C6 32.45(8)
O5 Li1 Li3 87.35(14)
O6 Li1 Li3 82.93(13)
O1 Li1 Li3 26.72(9)
N1 Li1 Li3 116.72(15)
Li7 Li1 Li3 45.91(12)
Li5 Li1 Li3 85.22(14)
Li2 Li1 Li3 45.63(11)
C5 Li1 Li3 87.27(12)
C6 Li1 Li3 56.28(10)
O5 Li1 Li6 89.27(14)
O6 Li1 Li6 26.02(9)
O1 Li1 Li6 83.08(13)
N1 Li1 Li6 147.14(16)
Li7 Li1 Li6 45.48(12)
Li5 Li1 Li6 46.51(11)
Li2 Li1 Li6 85.69(14)
C5 Li1 Li6 140.30(14)
C6 Li1 Li6 108.63(13)
Li3 Li1 Li6 59.68(10)
O5 Li2 O2 124.3(2)
O5 Li2 O1 96.21(16)
O2 Li2 O1 97.30(15)
O5 Li2 N2 129.88(18)
O2 Li2 N2 86.13(15)
O1 Li2 N2 120.46(17)
O5 Li2 Li3 124.29(19)
O2 Li2 Li3 48.17(12)
O1 Li2 Li3 49.35(12)
N2 Li2 Li3 105.77(17)
O5 Li2 Li1 47.57(12)
O2 Li2 Li1 122.66(18)
O1 Li2 Li1 48.67(11)
N2 Li2 Li1 148.02(19)
Li3 Li2 Li1 87.46(16)
O5 Li2 C12 140.00(18)
O2 Li2 C12 27.89(8)
O1 Li2 C12 111.61(15)
N2 Li2 C12 58.30(11)
Li3 Li2 C12 64.95(13)
Li1 Li2 C12 149.61(17)
O5 Li2 C11 131.03(17)
O2 Li2 C11 58.38(11)
O1 Li2 C11 132.75(16)
N2 Li2 C11 31.66(8)
Li3 Li2 C11 94.02(15)
Li1 Li2 C11 178.48(17)
C12 Li2 C11 31.62(8)
O5 Li2 Li5 35.32(10)
O2 Li2 Li5 91.57(15)
O1 Li2 Li5 88.40(14)
N2 Li2 Li5 151.12(17)
Li3 Li2 Li5 93.74(15)
Li1 Li2 Li5 51.46(12)
C12 Li2 Li5 114.86(14)
C11 Li2 Li5 128.02(15)
O5 Li2 Li4 94.28(15)
O2 Li2 Li4 32.80(10)
O1 Li2 Li4 88.70(13)
N2 Li2 Li4 117.52(16)
Li3 Li2 Li4 51.43(12)
Li1 Li2 Li4 93.63(14)
C12 Li2 Li4 59.72(10)
C11 Li2 Li4 87.04(12)
Li5 Li2 Li4 59.64(11)
O2 Li3 O3 101.40(18)
O2 Li3 O1 103.74(18)
O3 Li3 O1 101.50(18)
O2 Li3 N3 122.02(19)
O3 Li3 N3 90.22(16)
O1 Li3 N3 129.42(19)
O2 Li3 Li2 49.55(13)
O3 Li3 Li2 112.91(18)
O1 Li3 Li2 54.43(13)
N3 Li3 Li2 156.0(2)
O2 Li3 Li7 124.42(19)
O3 Li3 Li7 51.28(13)
O1 Li3 Li7 53.11(13)
N3 Li3 Li7 107.09(18)
Li2 Li3 Li7 92.99(17)
O2 Li3 Li4 47.57(12)
O3 Li3 Li4 53.98(13)
O1 Li3 Li4 113.39(17)
N3 Li3 Li4 113.14(18)
Li2 Li3 Li4 78.32(15)
Li7 Li3 Li4 91.77(16)
O2 Li3 C18 118.86(18)
O3 Li3 C18 29.84(8)
O1 Li3 C18 116.28(17)
N3 Li3 C18 60.62(12)
Li2 Li3 C18 142.75(18)
Li7 Li3 C18 63.80(13)
Li4 Li3 C18 74.03(14)
O2 Li3 C17 115.24(18)
O3 Li3 C17 59.99(12)
O1 Li3 C17 139.02(19)
N3 Li3 C17 31.72(10)
Li2 Li3 C17 163.56(18)
Li7 Li3 C17 92.61(16)
Li4 Li3 C17 86.07(15)
C18 Li3 C17 32.22(9)
O2 Li3 Li6 87.21(14)
O3 Li3 Li6 26.04(9)
O1 Li3 Li6 83.91(14)
N3 Li3 Li6 116.26(16)
Li2 Li3 Li6 87.07(14)
Li7 Li3 Li6 45.90(12)
Li4 Li3 Li6 46.05(11)
C18 Li3 Li6 55.74(10)
C17 Li3 Li6 85.76(13)
O2 Li3 Li1 88.95(14)
O3 Li3 Li1 82.76(14)
O1 Li3 Li1 26.83(9)
N3 Li3 Li1 149.03(17)
Li2 Li3 Li1 46.91(12)
Li7 Li3 Li1 46.35(12)
Li4 Li3 Li1 86.85(13)
C18 Li3 Li1 106.52(14)
C17 Li3 Li1 138.02(15)
Li6 Li3 Li1 60.42(11)
O2 Li4 O4 123.11(19)
O2 Li4 O3 95.83(16)
O4 Li4 O3 96.73(16)
O2 Li4 N4 126.45(19)
O4 Li4 N4 88.31(15)
O3 Li4 N4 124.81(17)
O2 Li4 Li6 123.20(19)
O4 Li4 Li6 48.52(12)
O3 Li4 Li6 48.49(12)
N4 Li4 Li6 110.18(17)
O2 Li4 Li3 47.43(12)
O4 Li4 Li3 122.57(18)
O3 Li4 Li3 48.53(12)
N4 Li4 Li3 147.47(19)
Li6 Li4 Li3 87.18(16)
O2 Li4 C24 138.85(17)
O4 Li4 C24 28.64(8)
O3 Li4 C24 112.32(16)
N4 Li4 C24 59.67(11)
Li6 Li4 C24 66.25(13)
Li3 Li4 C24 150.47(17)
O2 Li4 C23 128.40(17)
O4 Li4 C23 59.30(11)
O3 Li4 C23 135.68(17)
N4 Li4 C23 32.42(8)
Li6 Li4 C23 96.47(15)
Li3 Li4 C23 175.79(18)
C24 Li4 C23 32.12(7)
O2 Li4 Li5 92.06(15)
O4 Li4 Li5 33.73(10)
O3 Li4 Li5 87.71(14)
N4 Li4 Li5 119.71(16)
Li6 Li4 Li5 52.15(12)
Li3 Li4 Li5 92.74(15)
C24 Li4 Li5 61.21(11)
C23 Li4 Li5 87.89(13)
O2 Li4 Li2 33.50(10)
O4 Li4 Li2 92.41(14)
O3 Li4 Li2 86.91(14)
N4 Li4 Li2 147.98(17)
Li6 Li4 Li2 93.77(15)
Li3 Li4 Li2 50.24(12)
C24 Li4 Li2 116.09(14)
C23 Li4 Li2 127.15(14)
Li5 Li4 Li2 59.43(11)
O4 Li5 O5 127.1(2)
O4 Li5 O6 96.81(16)
O5 Li5 O6 96.64(16)
O4 Li5 N5 126.67(19)
O5 Li5 N5 86.47(15)
O6 Li5 N5 121.72(18)
O4 Li5 Li1 125.41(18)
O5 Li5 Li1 48.01(12)
O6 Li5 Li1 48.73(11)
N5 Li5 Li1 107.90(17)
O4 Li5 Li6 47.98(12)
O5 Li5 Li6 124.03(18)
O6 Li5 Li6 48.86(12)
N5 Li5 Li6 146.62(19)
Li1 Li5 Li6 87.56(15)
O4 Li5 C30 142.97(19)
O5 Li5 C30 28.36(8)
O6 Li5 C30 110.30(16)
N5 Li5 C30 58.11(11)
Li1 Li5 C30 64.91(13)
Li6 Li5 C30 150.82(17)
O4 Li5 Li4 34.97(10)
O5 Li5 Li4 94.79(15)
O6 Li5 Li4 88.58(13)
N5 Li5 Li4 149.39(18)
Li1 Li5 Li4 95.16(15)
Li6 Li5 Li4 51.08(12)
C30 Li5 Li4 118.79(15)
O4 Li5 Li2 95.10(15)
O5 Li5 Li2 34.54(10)
O6 Li5 Li2 88.83(13)
N5 Li5 Li2 118.82(16)
Li1 Li5 Li2 52.26(12)
Li6 Li5 Li2 94.17(14)
C30 Li5 Li2 61.91(11)
Li4 Li5 Li2 60.93(11)
O4 Li6 O3 104.02(18)
O4 Li6 O6 99.91(17)
O3 Li6 O6 101.21(17)
O4 Li6 N6 125.2(2)
O3 Li6 N6 126.74(19)
O6 Li6 N6 89.98(16)
O4 Li6 Li7 124.69(19)
O3 Li6 Li7 51.52(13)
O6 Li6 Li7 53.13(13)
N6 Li6 Li7 104.23(17)
O4 Li6 Li4 49.63(12)
O3 Li6 Li4 54.70(13)
O6 Li6 Li4 112.14(17)
N6 Li6 Li4 157.6(2)
Li7 Li6 Li4 92.64(17)
O4 Li6 Li5 47.06(12)
O3 Li6 Li5 111.14(18)
O6 Li6 Li5 52.88(13)
N6 Li6 Li5 116.69(18)
Li7 Li6 Li5 91.64(16)
Li4 Li6 Li5 76.78(15)
O4 Li6 C35 113.28(17)
O3 Li6 C35 140.46(18)
O6 Li6 C35 60.71(11)
N6 Li6 C35 32.43(9)
Li7 Li6 C35 94.69(15)
Li4 Li6 C35 161.92(18)
Li5 Li6 C35 86.50(15)
O4 Li6 C36 115.01(17)
O3 Li6 C36 118.36(17)
O6 Li6 C36 29.54(8)
N6 Li6 C36 60.45(12)
Li7 Li6 C36 67.05(13)
Li4 Li6 C36 141.49(17)
Li5 Li6 C36 71.76(13)
C35 Li6 C36 32.37(8)
O4 Li6 Li3 88.85(14)
O3 Li6 Li3 26.32(9)
O6 Li6 Li3 82.91(14)
N6 Li6 Li3 145.91(17)
Li7 Li6 Li3 46.06(12)
Li4 Li6 Li3 46.77(12)
Li5 Li6 Li3 85.03(14)
C35 Li6 Li3 139.37(15)
C36 Li6 Li3 107.97(13)
O4 Li6 Li1 87.53(14)
O3 Li6 Li1 82.49(14)
O6 Li6 Li1 25.75(9)
N6 Li6 Li1 115.45(16)
Li7 Li6 Li1 46.06(12)
Li4 Li6 Li1 86.90(14)
Li5 Li6 Li1 45.93(11)
C35 Li6 Li1 86.33(12)
C36 Li6 Li1 55.19(10)
Li3 Li6 Li1 59.90(10)
O3 Li7 O6 95.92(16)
O3 Li7 O1 96.46(16)
O6 Li7 O1 95.19(16)
O3 Li7 C37 124.40(19)
O6 Li7 C37 120.87(19)
O1 Li7 C37 117.57(19)
O3 Li7 Li6 49.28(12)
O6 Li7 Li6 49.76(12)
O1 Li7 Li6 112.91(17)
C37 Li7 Li6 129.45(19)
O3 Li7 Li3 49.71(13)
O6 Li7 Li3 111.46(17)
O1 Li7 Li3 49.39(12)
C37 Li7 Li3 127.43(19)
Li6 Li7 Li3 88.04(17)
O3 Li7 Li1 112.78(18)
O6 Li7 Li1 48.79(12)
O1 Li7 Li1 49.29(12)
C37 Li7 Li1 122.80(19)
Li6 Li7 Li1 88.46(16)
Li3 Li7 Li1 87.74(16)
O3 Li7 C18 29.29(9)
O6 Li7 C18 118.25(17)
O1 Li7 C18 110.88(16)
C37 Li7 C18 95.33(15)
Li6 Li7 C18 68.51(14)
Li3 Li7 C18 62.05(13)
Li1 Li7 C18 141.49(18)
C1 N1 C2 110.5(2)
C1 N1 C5 113.3(2)
C2 N1 C5 104.4(2)
C1 N1 Li1 108.70(19)
C2 N1 Li1 122.25(18)
C5 N1 Li1 96.88(16)
C7 N2 C8 112.2(2)
C7 N2 C11 112.1(2)
C8 N2 C11 103.93(18)
C7 N2 Li2 111.13(18)
C8 N2 Li2 118.94(19)
C11 N2 Li2 97.22(15)
C13 N3 C17 113.9(2)
C13 N3 C14 111.3(2)
C17 N3 C14 104.4(2)
C13 N3 Li3 102.57(18)
C17 N3 Li3 99.61(17)
C14 N3 Li3 124.78(19)
C20 N4 C19 111.7(2)
C20 N4 C23 104.12(18)
C19 N4 C23 112.03(19)
C20 N4 Li4 120.71(17)
C19 N4 Li4 110.61(18)
C23 N4 Li4 96.34(15)
C26 N5 C25 111.6(2)
C26 N5 C29 103.97(19)
C25 N5 C29 112.3(2)
C26 N5 Li5 118.39(19)
C25 N5 Li5 111.40(19)
C29 N5 Li5 98.07(16)
C31 N6 C32 111.3(2)
C31 N6 C35 113.8(2)
C32 N6 C35 103.67(19)
C31 N6 Li6 106.11(18)
C32 N6 Li6 123.23(19)
C35 N6 Li6 98.21(16)
C6 O1 Li3 126.06(16)
C6 O1 Li1 107.43(16)
Li3 O1 Li1 126.45(16)
C6 O1 Li7 114.95(16)
Li3 O1 Li7 77.50(16)
Li1 O1 Li7 78.01(15)
C6 O1 Li2 122.19(16)
Li3 O1 Li2 76.22(15)
Li1 O1 Li2 78.01(15)
Li7 O1 Li2 122.25(15)
C12 O2 Li3 119.23(17)
C12 O2 Li4 130.48(17)
Li3 O2 Li4 85.00(17)
C12 O2 Li2 112.04(16)
Li3 O2 Li2 82.28(16)
Li4 O2 Li2 113.70(16)
C18 O3 Li6 124.61(17)
C18 O3 Li3 107.25(16)
Li6 O3 Li3 127.64(16)
C18 O3 Li7 107.48(17)
Li6 O3 Li7 79.20(16)
Li3 O3 Li7 79.01(16)
C18 O3 Li4 127.50(17)
Li6 O3 Li4 76.80(15)
Li3 O3 Li4 77.49(15)
Li7 O3 Li4 124.35(15)
C24 O4 Li5 134.08(17)
C24 O4 Li6 120.76(17)
Li5 O4 Li6 84.97(16)
C24 O4 Li4 109.70(16)
Li5 O4 Li4 111.30(16)
Li6 O4 Li4 81.84(16)
C30 O5 Li1 118.53(17)
C30 O5 Li2 134.58(17)
Li1 O5 Li2 84.80(16)
C30 O5 Li5 111.08(16)
Li1 O5 Li5 82.65(16)
Li2 O5 Li5 110.14(16)
C36 O6 Li1 124.12(16)
C36 O6 Li6 107.31(16)
Li1 O6 Li6 128.22(16)
C36 O6 Li7 112.21(16)
Li1 O6 Li7 78.46(15)
Li6 O6 Li7 77.12(16)
C36 O6 Li5 124.39(16)
Li1 O6 Li5 77.79(15)
Li6 O6 Li5 78.26(15)
Li7 O6 Li5 122.65(15)

loop_
_geom_bond_atom_site_label_1
_geom_bond_atom_site_label_2
_geom_bond_distance
C1 N1 1.467(3)
C2 N1 1.486(3)
C2 C3 1.519(4)
C3 C4 1.540(4)
C4 C5 1.530(3)
C5 N1 1.482(3)
C5 C6 1.532(3)
C5 Li1 2.737(4)
C6 O1 1.421(3)
C6 Li1 2.747(4)
C7 N2 1.468(3)
C8 N2 1.479(3)
C8 C9 1.519(4)
C9 C10 1.524(4)
C10 C11 1.537(3)
C11 N2 1.478(3)
C11 C12 1.515(3)
C11 Li2 2.793(4)
C12 O2 1.397(3)
C12 Li2 2.768(4)
C13 N3 1.460(3)
C14 N3 1.481(3)
C14 C15 1.535(4)
C15 C16 1.518(4)
C16 C17 1.517(4)
C17 N3 1.478(3)
C17 C18 1.530(4)
C17 Li3 2.772(4)
C18 O3 1.428(3)
C18 Li3 2.741(4)
C18 Li7 2.784(5)
C19 N4 1.476(3)
C20 N4 1.471(3)
C20 C21 1.527(4)
C21 C22 1.539(3)
C22 C23 1.528(3)
C23 N4 1.488(3)
C23 C24 1.522(3)
C23 Li4 2.758(4)
C24 O4 1.396(3)
C24 Li4 2.743(4)
C25 N5 1.470(3)
C26 N5 1.475(3)
C26 C27 1.522(4)
C27 C28 1.513(4)
C28 C29 1.520(3)
C29 N5 1.476(3)
C29 C30 1.517(3)
C30 O5 1.413(2)
C30 Li5 2.776(4)
C31 N6 1.475(3)
C32 N6 1.466(3)
C32 C33 1.524(4)
C33 C34 1.534(4)
C34 C35 1.526(3)
C35 N6 1.481(3)
C35 C36 1.526(3)
C35 Li6 2.733(4)
C36 O6 1.416(2)
C36 Li6 2.741(4)
C37 C38 1.440(3)
C37 Li7 2.302(4)
C38 C43 1.408(3)
C38 C39 1.422(4)
C39 C40 1.374(4)
C40 C41 1.371(4)
C41 C42 1.371(4)
C42 C43 1.383(3)
Li1 O5 1.895(4)
Li1 O6 1.945(4)
Li1 O1 1.963(4)
Li1 N1 2.130(4)
Li1 Li7 2.533(5)
Li1 Li5 2.529(5)
Li1 Li2 2.557(5)
Li1 Li3 3.498(5)
Li1 Li6 3.517(5)
Li2 O5 1.897(4)
Li2 O2 1.922(4)
Li2 O1 2.096(4)
Li2 N2 2.192(4)
Li2 Li3 2.503(5)
Li2 Li5 3.141(5)
Li2 Li4 3.189(5)
Li3 O2 1.882(4)
Li3 O3 1.954(4)
Li3 O1 1.955(4)
Li3 N3 2.111(4)
Li3 Li7 2.515(5)
Li3 Li4 2.546(5)
Li3 Li6 3.490(5)
Li4 O2 1.886(4)
Li4 O4 1.937(4)
Li4 O3 2.109(4)
Li4 N4 2.164(4)
Li4 Li6 2.516(5)
Li4 Li5 3.148(5)
Li5 O4 1.876(4)
Li5 O5 1.934(4)
Li5 O6 2.080(4)
Li5 N5 2.202(4)
Li5 Li6 2.553(5)
Li6 O4 1.904(4)
Li6 O3 1.935(4)
Li6 O6 1.964(4)
Li6 N6 2.095(4)
Li6 Li7 2.508(5)
Li7 O3 1.999(4)
Li7 O6 2.058(4)
Li7 O1 2.060(4)
